data_7126530
loop_
_publ_author_name
'Liu, Si-Yu'
'Kawashima, Hiroyuki'
'Fukui, Norihito'
'Shinokubo, Hiroshi'

_publ_section_title
;
 A 2-to-2' 18-to-18' doubly linked Ni(ii) norcorrole dimer: an effectively
 conjugated antiaromatic dyad.
;
_journal_issue 50
_journal_name_full 'Chemical communications (Cambridge, England)'
_journal_page_first 6846
_journal_page_last 6849
_journal_paper_doi 10.1039/d0cc02543g
_journal_volume 56
_journal_year 2020
_chemical_formula_moiety 'C36 H29 N4 Ni, 2(C H Cl3)'
_chemical_formula_sum 'C38 H31 Cl6 N4 Ni'
_chemical_formula_weight 815.08
_space_group_crystal_system monoclinic
_space_group_IT_number 15
_space_group_name_Hall '-C 2yc'
_space_group_name_H-M_alt 'C 1 2/c 1'
_atom_sites_solution_hydrogens geom
_audit_creation_method SHELXL-2018/3
_audit_update_record
;
2020-03-21 deposited with the CCDC.	2020-05-12 downloaded from the CCDC.
;
_cell_angle_alpha 90
_cell_angle_beta 102.422(2)
_cell_angle_gamma 90
_cell_formula_units_Z 8
_cell_length_a 35.3376(6)
_cell_length_b 11.9482(2)
_cell_length_c 17.8205(3)
_cell_measurement_reflns_used 12161
_cell_measurement_temperature 93(2)
_cell_measurement_theta_max 30.5210
_cell_measurement_theta_min 2.2010
_cell_volume 7348.0(2)
_computing_structure_refinement 'SHELXL-2018/3 (Sheldrick, 2018)'
_computing_structure_solution 'SHELXT 2014/4 (Sheldrick, 2014)'
_diffrn_ambient_temperature 93(2)
_diffrn_detector_area_resol_mean 28.5714
_diffrn_measured_fraction_theta_full 0.997
_diffrn_measured_fraction_theta_max 0.991
_diffrn_measurement_device_type 'Rigaku VariMax Saturn'
_diffrn_measurement_method 'omega scans'
_diffrn_radiation_monochromator Confocal
_diffrn_radiation_source 'rotating-anode X-ray tube'
_diffrn_radiation_type MoK\a
_diffrn_radiation_wavelength 0.71075
_diffrn_reflns_av_R_equivalents 0.0331
_diffrn_reflns_av_unetI/netI 0.0338
_diffrn_reflns_Laue_measured_fraction_full 0.997
_diffrn_reflns_Laue_measured_fraction_max 0.991
_diffrn_reflns_limit_h_max 45
_diffrn_reflns_limit_h_min -45
_diffrn_reflns_limit_k_max 13
_diffrn_reflns_limit_k_min -15
_diffrn_reflns_limit_l_max 22
_diffrn_reflns_limit_l_min -20
_diffrn_reflns_number 29922
_diffrn_reflns_point_group_measured_fraction_full 0.997
_diffrn_reflns_point_group_measured_fraction_max 0.991
_diffrn_reflns_theta_full 25.242
_diffrn_reflns_theta_max 27.498
_diffrn_reflns_theta_min 1.804
_exptl_absorpt_coefficient_mu 0.999
_exptl_absorpt_correction_T_max 1.00000
_exptl_absorpt_correction_T_min 0.96155
_exptl_absorpt_correction_type multi-scan
_exptl_absorpt_process_details
;
CrysAlisPro 1.171.38.41 (Rigaku Oxford Diffraction, 2015)
Empirical absorption correction using spherical harmonics,
 implemented in SCALE3 ABSPACK scaling algorithm.
;
_exptl_crystal_colour red
_exptl_crystal_density_diffrn 1.474
_exptl_crystal_description prism
_exptl_crystal_F_000 3336
_exptl_crystal_size_max 0.200
_exptl_crystal_size_mid 0.100
_exptl_crystal_size_min 0.010
_refine_diff_density_max 1.864
_refine_diff_density_min -1.388
_refine_diff_density_rms 0.153
_refine_ls_extinction_method none
_refine_ls_goodness_of_fit_ref 1.018
_refine_ls_hydrogen_treatment constr
_refine_ls_matrix_type full
_refine_ls_number_parameters 479
_refine_ls_number_reflns 8360
_refine_ls_number_restraints 0
_refine_ls_restrained_S_all 1.018
_refine_ls_R_factor_all 0.1156
_refine_ls_R_factor_gt 0.0901
_refine_ls_shift/su_max 0.000
_refine_ls_shift/su_mean 0.000
_refine_ls_structure_factor_coef Fsqd
_refine_ls_weighting_details 'w=1/[\s^2^(Fo^2^)+(0.1741P)^2^+40.2173P] where P=(Fo^2^+2Fc^2^)/3'
_refine_ls_weighting_scheme calc
_refine_ls_wR_factor_gt 0.2524
_refine_ls_wR_factor_ref 0.2828
_reflns_Friedel_coverage 0.000
_reflns_number_gt 6075
_reflns_number_total 8360
_reflns_threshold_expression 'I > 2\s(I)'
_cod_data_source_file d0cc02543g2.cif
_cod_data_source_block v200127_22dimer9_a
_cod_depositor_comments 'Adding full bibliography for 7126528--7126530.cif.'
_cod_original_sg_symbol_H-M 'C 2/c'
_cod_database_code 7126530
_shelx_shelxl_version_number 2018/3
_shelx_space_group_comment
;
The symmetry employed for this shelxl refinement is uniquely defined
by the following loop, which should always be used as a source of
symmetry information in preference to the above space-group names.
They are only intended as comments.
;
_shelx_estimated_absorpt_t_min 0.825
_shelx_estimated_absorpt_t_max 0.990

loop_
_space_group_symop_operation_xyz
'x, y, z'
'-x, y, -z+1/2'
'x+1/2, y+1/2, z'
'-x+1/2, y+1/2, -z+1/2'
'-x, -y, -z'
'x, -y, z-1/2'
'-x+1/2, -y+1/2, -z'
'x+1/2, -y+1/2, z-1/2'

loop_
_atom_site_label
_atom_site_type_symbol
_atom_site_fract_x
_atom_site_fract_y
_atom_site_fract_z
_atom_site_U_iso_or_equiv
_atom_site_adp_type
_atom_site_occupancy
_atom_site_site_symmetry_order
_atom_site_calc_flag
_atom_site_refinement_flags_posn
_atom_site_refinement_flags_adp
_atom_site_refinement_flags_occupancy
_atom_site_disorder_assembly
_atom_site_disorder_group
C1 C 0.29049(12) 0.2364(4) 0.1678(3) 0.0266(9) Uani 1 1 d . . . . .
C2 C 0.25549(13) 0.2510(4) 0.1935(3) 0.0316(10) Uani 1 1 d . . . . .
H1 H 0.229928 0.240028 0.164282 0.038 Uiso 1 1 calc R U . . .
C3 C 0.26593(12) 0.2846(4) 0.2702(3) 0.0310(9) Uani 1 1 d . . . . .
H2 H 0.248593 0.301274 0.302647 0.037 Uiso 1 1 calc R U . . .
C4 C 0.30749(12) 0.2895(4) 0.2914(3) 0.0282(9) Uani 1 1 d . . . . .
C5 C 0.33429(12) 0.3167(3) 0.3600(2) 0.0254(8) Uani 1 1 d . . . . .
C6 C 0.37568(12) 0.3142(4) 0.3672(2) 0.0281(9) Uani 1 1 d . . . . .
C7 C 0.40772(12) 0.3402(4) 0.4282(3) 0.0285(9) Uani 1 1 d . . . . .
H3 H 0.406367 0.363076 0.478661 0.034 Uiso 1 1 calc R U . . .
C8 C 0.44144(13) 0.3260(4) 0.4004(3) 0.0301(9) Uani 1 1 d . . . . .
H4 H 0.467227 0.337631 0.428381 0.036 Uiso 1 1 calc R U . . .
C9 C 0.43013(12) 0.2912(4) 0.3231(3) 0.0286(9) Uani 1 1 d . . . . .
C10 C 0.44522(12) 0.2627(4) 0.2530(3) 0.0292(9) Uani 1 1 d . . . . .
C11 C 0.48043(12) 0.2451(4) 0.2268(3) 0.0289(9) Uani 1 1 d . . . . .
C12 C 0.46944(12) 0.2165(4) 0.1493(3) 0.0294(9) Uani 1 1 d . . . . .
H5 H 0.486598 0.200173 0.116375 0.035 Uiso 1 1 calc R U . . .
C13 C 0.42807(12) 0.2160(4) 0.1275(3) 0.0306(9) Uani 1 1 d . . . . .
C14 C 0.40119(12) 0.1856(4) 0.0596(2) 0.0263(8) Uani 1 1 d . . . . .
C15 C 0.36005(12) 0.1858(4) 0.0523(2) 0.0275(9) Uani 1 1 d . . . . .
C16 C 0.32802(13) 0.1513(3) -0.0064(2) 0.0277(9) Uani 1 1 d . . . . .
H6 H 0.329381 0.124461 -0.055951 0.033 Uiso 1 1 calc R U . . .
C17 C 0.29411(12) 0.1640(4) 0.0219(2) 0.0280(9) Uani 1 1 d . . . . .
H7 H 0.268416 0.147332 -0.004570 0.034 Uiso 1 1 calc R U . . .
C18 C 0.30556(12) 0.2062(4) 0.0975(2) 0.0262(8) Uani 1 1 d . . . . .
N1 N 0.32017(10) 0.2604(3) 0.2265(2) 0.0278(8) Uani 1 1 d . . . . .
N2 N 0.39091(10) 0.2854(3) 0.3060(2) 0.0292(8) Uani 1 1 d . . . . .
N3 N 0.41555(11) 0.2455(3) 0.1930(2) 0.0322(9) Uani 1 1 d . . . A 1
N4 N 0.34448(10) 0.2190(3) 0.1130(2) 0.0282(8) Uani 1 1 d . . . . .
Ni1 Ni 0.36780(2) 0.25413(5) 0.20929(3) 0.0277(2) Uani 1 1 d . . . . .
C19 C 0.32006(12) 0.3541(4) 0.4291(2) 0.0268(9) Uani 1 1 d . . . . .
C20 C 0.31814(12) 0.4689(4) 0.4439(3) 0.0289(9) Uani 1 1 d . . . . .
C21 C 0.30795(13) 0.5033(4) 0.5124(3) 0.0342(10) Uani 1 1 d . . . . .
H8 H 0.307090 0.580948 0.523334 0.041 Uiso 1 1 calc R U . . .
C22 C 0.29908(14) 0.4260(4) 0.5648(3) 0.0359(10) Uani 1 1 d . . . . .
C23 C 0.29978(14) 0.3139(4) 0.5470(3) 0.0355(10) Uani 1 1 d . . . . .
H9 H 0.292856 0.260961 0.581522 0.043 Uiso 1 1 calc R U . . .
C24 C 0.31024(14) 0.2747(4) 0.4804(3) 0.0319(10) Uani 1 1 d . . . . .
C25 C 0.32608(15) 0.5542(4) 0.3873(3) 0.0370(10) Uani 1 1 d . . . . .
H10 H 0.323399 0.629588 0.407290 0.056 Uiso 1 1 calc R U . . .
H11 H 0.352481 0.544182 0.379526 0.056 Uiso 1 1 calc R U . . .
H12 H 0.307529 0.544581 0.338298 0.056 Uiso 1 1 calc R U . . .
C26 C 0.28974(17) 0.4663(4) 0.6392(3) 0.0433(12) Uani 1 1 d . . . . .
H13 H 0.290731 0.548293 0.640980 0.065 Uiso 1 1 calc R U . . .
H14 H 0.263717 0.441094 0.642180 0.065 Uiso 1 1 calc R U . . .
H15 H 0.308725 0.435782 0.682710 0.065 Uiso 1 1 calc R U . . .
C27 C 0.31040(16) 0.1508(4) 0.4641(3) 0.0407(12) Uani 1 1 d . . . . .
H16 H 0.318383 0.138386 0.415368 0.061 Uiso 1 1 calc R U . . .
H17 H 0.328605 0.113227 0.505683 0.061 Uiso 1 1 calc R U . . .
H18 H 0.284322 0.120442 0.460580 0.061 Uiso 1 1 calc R U . . .
C28 C 0.41757(12) 0.1475(4) -0.0069(2) 0.0278(9) Uani 1 1 d . . . . .
C29 C 0.42922(13) 0.2266(4) -0.0555(3) 0.0330(10) Uani 1 1 d . . . . .
C30 C 0.44429(14) 0.1871(5) -0.1166(3) 0.0401(11) Uani 1 1 d . . . . .
H19 H 0.451778 0.239762 -0.150648 0.048 Uiso 1 1 calc R U . . .
C31 C 0.44877(16) 0.0750(5) -0.1297(3) 0.0434(12) Uani 1 1 d . . . . .
C32 C 0.43774(16) -0.0009(5) -0.0803(3) 0.0432(12) Uani 1 1 d . . . . .
H20 H 0.440648 -0.078549 -0.088989 0.052 Uiso 1 1 calc R U . . .
C33 C 0.42243(14) 0.0326(4) -0.0178(3) 0.0343(10) Uani 1 1 d . . . . .
C34 C 0.42696(16) 0.3497(4) -0.0417(3) 0.0439(12) Uani 1 1 d . . . . .
H21 H 0.415713 0.362502 0.003272 0.066 Uiso 1 1 calc R U . . .
H22 H 0.453047 0.381999 -0.032442 0.066 Uiso 1 1 calc R U . . .
H23 H 0.410650 0.385214 -0.086845 0.066 Uiso 1 1 calc R U . . .
C35 C 0.4649(2) 0.0348(6) -0.1976(4) 0.069(2) Uani 1 1 d . . . . .
H24 H 0.465913 -0.047157 -0.197393 0.103 Uiso 1 1 calc R U . . .
H25 H 0.448062 0.060701 -0.245503 0.103 Uiso 1 1 calc R U . . .
H26 H 0.491022 0.064991 -0.193488 0.103 Uiso 1 1 calc R U . . .
C36 C 0.41318(18) -0.0521(5) 0.0380(3) 0.0450(12) Uani 1 1 d . . . . .
H27 H 0.402765 -0.013701 0.077820 0.068 Uiso 1 1 calc R U . . .
H28 H 0.393921 -0.105171 0.010722 0.068 Uiso 1 1 calc R U . . .
H29 H 0.436834 -0.092469 0.061980 0.068 Uiso 1 1 calc R U . . .
C37 C 0.1492(2) 0.4147(6) 0.2291(4) 0.0678(19) Uani 1 1 d . . . . .
H30 H 0.126802 0.432877 0.186044 0.081 Uiso 1 1 calc R U . . .
Cl1 Cl 0.13640(12) 0.4541(2) 0.31374(18) 0.1340(14) Uani 1 1 d . . . . .
Cl2 Cl 0.18869(6) 0.48886(15) 0.21346(11) 0.0718(5) Uani 1 1 d . . . . .
Cl3 Cl 0.15658(5) 0.26995(14) 0.22749(11) 0.0606(4) Uani 1 1 d . . . . .
Cl4 Cl 0.10519(13) 0.0367(4) 0.3805(3) 0.1006(16) Uani 0.618(5) 1 d . . P B 1
Cl5 Cl 0.02591(15) 0.0959(5) 0.3873(2) 0.139(3) Uani 0.618(5) 1 d . . P B 1
Cl6 Cl 0.0444(3) 0.0534(4) 0.2403(2) 0.173(4) Uani 0.618(5) 1 d . . P B 1
C38 C 0.0527(5) 0.0332(18) 0.3336(8) 0.101(6) Uani 0.618(5) 1 d . . P B 1
H31 H 0.045957 -0.047562 0.337608 0.121 Uiso 0.618(5) 1 calc R U P B 1
Cl7 Cl 0.0979(3) 0.0472(6) 0.2457(5) 0.125(3) Uani 0.382(5) 1 d . . P B 2
Cl8 Cl 0.0676(4) 0.2207(5) 0.3350(4) 0.159(5) Uani 0.382(5) 1 d . . P B 2
Cl9 Cl 0.0746(5) -0.0045(7) 0.3812(7) 0.173(7) Uani 0.382(5) 1 d . . P B 2
C39 C 0.0950(5) 0.1017(15) 0.3418(11) 0.054(4) Uani 0.382(5) 1 d . . P B 2
H32 H 0.121662 0.116753 0.372833 0.064 Uiso 0.382(5) 1 calc R U P B 2

loop_
_atom_site_aniso_label
_atom_site_aniso_U_11
_atom_site_aniso_U_22
_atom_site_aniso_U_33
_atom_site_aniso_U_23
_atom_site_aniso_U_13
_atom_site_aniso_U_12
C1 0.0216(19) 0.031(2) 0.027(2) 0.0000(16) 0.0053(16) -0.0017(15)
C2 0.021(2) 0.040(2) 0.034(2) 0.0004(18) 0.0078(17) -0.0031(17)
C3 0.021(2) 0.039(2) 0.035(2) -0.0006(19) 0.0102(17) -0.0015(17)
C4 0.023(2) 0.034(2) 0.030(2) -0.0005(18) 0.0121(17) 0.0006(17)
C5 0.0217(19) 0.027(2) 0.030(2) -0.0025(16) 0.0109(16) 0.0006(15)
C6 0.022(2) 0.036(2) 0.027(2) -0.0036(17) 0.0079(16) 0.0004(16)
C7 0.027(2) 0.032(2) 0.027(2) -0.0052(17) 0.0078(17) 0.0017(17)
C8 0.024(2) 0.034(2) 0.031(2) -0.0022(18) 0.0050(17) -0.0007(17)
C9 0.023(2) 0.037(2) 0.028(2) -0.0036(18) 0.0094(16) -0.0007(17)
C10 0.021(2) 0.040(2) 0.027(2) 0.0003(18) 0.0051(17) 0.0000(16)
C11 0.020(2) 0.038(2) 0.031(2) 0.0042(17) 0.0085(18) 0.0001(16)
C12 0.023(2) 0.042(2) 0.025(2) 0.0002(18) 0.0087(16) 0.0008(17)
C13 0.022(2) 0.044(2) 0.028(2) -0.0034(19) 0.0109(17) 0.0011(18)
C14 0.025(2) 0.034(2) 0.022(2) -0.0010(16) 0.0086(16) -0.0002(16)
C15 0.024(2) 0.032(2) 0.027(2) 0.0001(17) 0.0063(16) 0.0000(16)
C16 0.030(2) 0.026(2) 0.027(2) -0.0013(16) 0.0064(17) -0.0018(16)
C17 0.024(2) 0.031(2) 0.028(2) -0.0011(17) 0.0028(16) -0.0042(16)
C18 0.0223(19) 0.027(2) 0.030(2) 0.0012(17) 0.0071(16) 0.0003(16)
N1 0.0201(17) 0.038(2) 0.0255(18) -0.0038(15) 0.0067(14) -0.0009(14)
N2 0.0209(17) 0.044(2) 0.0251(18) -0.0035(16) 0.0095(14) -0.0002(15)
N3 0.0227(18) 0.051(2) 0.0231(19) -0.0045(16) 0.0064(14) -0.0019(15)
N4 0.0207(17) 0.0367(19) 0.0283(19) -0.0016(15) 0.0077(14) -0.0007(14)
Ni1 0.0169(3) 0.0432(4) 0.0239(3) -0.0049(2) 0.0067(2) -0.0007(2)
C19 0.0218(19) 0.031(2) 0.029(2) -0.0019(17) 0.0098(16) 0.0018(16)
C20 0.025(2) 0.032(2) 0.032(2) -0.0015(18) 0.0117(17) 0.0037(16)
C21 0.032(2) 0.034(2) 0.040(3) -0.0071(19) 0.0134(19) 0.0043(18)
C22 0.035(2) 0.043(3) 0.033(2) -0.005(2) 0.0152(19) 0.004(2)
C23 0.041(3) 0.035(2) 0.036(3) 0.0010(19) 0.022(2) 0.0016(19)
C24 0.036(2) 0.031(2) 0.033(2) -0.0026(18) 0.0184(19) 0.0012(18)
C25 0.045(3) 0.031(2) 0.039(3) 0.0003(19) 0.016(2) 0.0030(19)
C26 0.058(3) 0.039(3) 0.040(3) -0.006(2) 0.027(2) 0.004(2)
C27 0.054(3) 0.030(2) 0.046(3) -0.005(2) 0.027(2) -0.002(2)
C28 0.0204(19) 0.042(2) 0.021(2) 0.0020(17) 0.0038(15) 0.0050(17)
C29 0.027(2) 0.042(3) 0.031(2) 0.0038(19) 0.0094(18) 0.0030(18)
C30 0.035(2) 0.058(3) 0.033(3) 0.010(2) 0.019(2) 0.005(2)
C31 0.047(3) 0.054(3) 0.035(3) 0.003(2) 0.020(2) 0.016(2)
C32 0.055(3) 0.043(3) 0.036(3) 0.000(2) 0.019(2) 0.014(2)
C33 0.036(2) 0.039(2) 0.029(2) 0.0021(19) 0.0091(19) 0.0079(19)
C34 0.048(3) 0.040(3) 0.050(3) 0.003(2) 0.024(2) 0.000(2)
C35 0.095(5) 0.074(4) 0.052(4) 0.006(3) 0.049(4) 0.027(4)
C36 0.063(3) 0.040(3) 0.036(3) 0.004(2) 0.020(2) 0.006(2)
C37 0.076(5) 0.065(4) 0.069(4) 0.004(3) 0.030(4) 0.024(4)
Cl1 0.238(4) 0.0813(15) 0.127(2) -0.0198(15) 0.137(3) -0.0012(18)
Cl2 0.0943(14) 0.0598(10) 0.0697(11) -0.0019(8) 0.0362(10) 0.0060(9)
Cl3 0.0558(9) 0.0614(9) 0.0673(10) -0.0106(7) 0.0195(8) 0.0040(7)
Cl4 0.103(3) 0.105(3) 0.117(3) -0.038(3) 0.074(3) -0.025(2)
Cl5 0.126(4) 0.216(6) 0.069(2) -0.015(3) 0.008(2) 0.109(4)
Cl6 0.389(11) 0.080(3) 0.057(2) 0.0180(19) 0.062(4) 0.057(4)
C38 0.126(14) 0.136(15) 0.035(7) 0.000(8) 0.007(7) 0.035(11)
Cl7 0.195(9) 0.084(4) 0.126(6) -0.023(4) 0.102(6) -0.020(5)
Cl8 0.363(16) 0.050(3) 0.085(5) 0.001(3) 0.092(7) 0.017(5)
Cl9 0.34(2) 0.086(5) 0.134(8) -0.036(5) 0.138(11) -0.053(8)
C39 0.042(8) 0.056(9) 0.065(10) 0.025(8) 0.016(7) -0.018(7)

loop_
_atom_type_symbol
_atom_type_description
_atom_type_scat_dispersion_real
_atom_type_scat_dispersion_imag
_atom_type_scat_source
C C 0.0033 0.0016 'International Tables Vol C Tables 4.2.6.8 and 6.1.1.4'
H H 0.0000 0.0000 'International Tables Vol C Tables 4.2.6.8 and 6.1.1.4'
N N 0.0061 0.0033 'International Tables Vol C Tables 4.2.6.8 and 6.1.1.4'
Ni Ni 0.3393 1.1124 'International Tables Vol C Tables 4.2.6.8 and 6.1.1.4'
Cl Cl 0.1484 0.1585 'International Tables Vol C Tables 4.2.6.8 and 6.1.1.4'

loop_
_geom_angle_atom_site_label_1
_geom_angle_atom_site_label_2
_geom_angle_atom_site_label_3
_geom_angle
_geom_angle_site_symmetry_1
_geom_angle_site_symmetry_3
_geom_angle_publ_flag
N1 C1 C2 108.0(4) . . ?
N1 C1 C18 110.1(4) . . ?
C2 C1 C18 141.9(4) . . ?
C3 C2 C1 106.7(4) . . ?
C3 C2 H1 126.7 . . ?
C1 C2 H1 126.7 . . ?
C2 C3 C4 108.0(4) . . ?
C2 C3 H2 126.0 . . ?
C4 C3 H2 126.0 . . ?
N1 C4 C5 120.5(4) . . ?
N1 C4 C3 105.6(4) . . ?
C5 C4 C3 133.9(4) . . ?
C4 C5 C6 123.5(4) . . ?
C4 C5 C19 120.0(4) . . ?
C6 C5 C19 116.5(4) . . ?
N2 C6 C7 106.3(4) . . ?
N2 C6 C5 120.2(4) . . ?
C7 C6 C5 133.5(4) . . ?
C8 C7 C6 107.6(4) . . ?
C8 C7 H3 126.2 . . ?
C6 C7 H3 126.2 . . ?
C7 C8 C9 107.4(4) . . ?
C7 C8 H4 126.3 . . ?
C9 C8 H4 126.3 . . ?
N2 C9 C8 107.1(4) . . ?
N2 C9 C10 109.4(4) . . ?
C8 C9 C10 143.4(4) . . ?
N3 C10 C11 107.6(4) . . ?
N3 C10 C9 109.9(4) . . ?
C11 C10 C9 142.5(4) . . ?
C12 C11 C10 106.4(4) . . ?
C12 C11 C11 126.4(5) . 2_655 ?
C10 C11 C11 127.0(5) . 2_655 ?
C11 C12 C13 108.7(4) . . ?
C11 C12 H5 125.7 . . ?
C13 C12 H5 125.7 . . ?
N3 C13 C14 120.7(4) . . ?
N3 C13 C12 105.4(4) . . ?
C14 C13 C12 133.8(4) . . ?
C13 C14 C15 124.0(4) . . ?
C13 C14 C28 116.9(4) . . ?
C15 C14 C28 119.1(4) . . ?
N4 C15 C16 105.8(4) . . ?
N4 C15 C14 120.0(4) . . ?
C16 C15 C14 134.1(4) . . ?
C17 C16 C15 107.9(4) . . ?
C17 C16 H6 126.0 . . ?
C15 C16 H6 126.0 . . ?
C16 C17 C18 106.8(4) . . ?
C16 C17 H7 126.6 . . ?
C18 C17 H7 126.6 . . ?
N4 C18 C17 107.8(4) . . ?
N4 C18 C1 109.2(4) . . ?
C17 C18 C1 142.9(4) . . ?
C1 N1 C4 111.7(4) . . ?
C1 N1 Ni1 117.8(3) . . ?
C4 N1 Ni1 130.5(3) . . ?
C9 N2 C6 111.7(4) . . ?
C9 N2 Ni1 117.5(3) . . ?
C6 N2 Ni1 130.6(3) . . ?
C10 N3 C13 112.0(4) . . ?
C10 N3 Ni1 117.9(3) . . ?
C13 N3 Ni1 129.9(3) . . ?
C18 N4 C15 111.6(4) . . ?
C18 N4 Ni1 117.5(3) . . ?
C15 N4 Ni1 130.1(3) . . ?
N3 Ni1 N1 178.93(18) . . ?
N3 Ni1 N2 85.19(17) . . ?
N1 Ni1 N2 94.47(16) . . ?
N3 Ni1 N4 95.04(17) . . ?
N1 Ni1 N4 85.27(17) . . ?
N2 Ni1 N4 178.45(18) . . ?
C20 C19 C24 120.5(4) . . ?
C20 C19 C5 119.1(4) . . ?
C24 C19 C5 120.3(4) . . ?
C19 C20 C21 118.8(4) . . ?
C19 C20 C25 120.9(4) . . ?
C21 C20 C25 120.3(4) . . ?
C22 C21 C20 121.6(4) . . ?
C22 C21 H8 119.2 . . ?
C20 C21 H8 119.2 . . ?
C23 C22 C21 118.2(4) . . ?
C23 C22 C26 122.0(5) . . ?
C21 C22 C26 119.9(4) . . ?
C22 C23 C24 122.8(4) . . ?
C22 C23 H9 118.6 . . ?
C24 C23 H9 118.6 . . ?
C23 C24 C19 118.1(4) . . ?
C23 C24 C27 120.3(4) . . ?
C19 C24 C27 121.6(4) . . ?
C20 C25 H10 109.5 . . ?
C20 C25 H11 109.5 . . ?
H10 C25 H11 109.5 . . ?
C20 C25 H12 109.5 . . ?
H10 C25 H12 109.5 . . ?
H11 C25 H12 109.5 . . ?
C22 C26 H13 109.5 . . ?
C22 C26 H14 109.5 . . ?
H13 C26 H14 109.5 . . ?
C22 C26 H15 109.5 . . ?
H13 C26 H15 109.5 . . ?
H14 C26 H15 109.5 . . ?
C24 C27 H16 109.5 . . ?
C24 C27 H17 109.5 . . ?
H16 C27 H17 109.5 . . ?
C24 C27 H18 109.5 . . ?
H16 C27 H18 109.5 . . ?
H17 C27 H18 109.5 . . ?
C33 C28 C29 120.9(4) . . ?
C33 C28 C14 119.2(4) . . ?
C29 C28 C14 119.9(4) . . ?
C30 C29 C28 117.8(5) . . ?
C30 C29 C34 120.3(5) . . ?
C28 C29 C34 121.9(4) . . ?
C31 C30 C29 122.7(5) . . ?
C31 C30 H19 118.7 . . ?
C29 C30 H19 118.7 . . ?
C30 C31 C32 118.3(4) . . ?
C30 C31 C35 121.3(5) . . ?
C32 C31 C35 120.4(5) . . ?
C31 C32 C33 122.2(5) . . ?
C31 C32 H20 118.9 . . ?
C33 C32 H20 118.9 . . ?
C32 C33 C28 118.1(4) . . ?
C32 C33 C36 120.8(5) . . ?
C28 C33 C36 121.0(4) . . ?
C29 C34 H21 109.5 . . ?
C29 C34 H22 109.5 . . ?
H21 C34 H22 109.5 . . ?
C29 C34 H23 109.5 . . ?
H21 C34 H23 109.5 . . ?
H22 C34 H23 109.5 . . ?
C31 C35 H24 109.5 . . ?
C31 C35 H25 109.5 . . ?
H24 C35 H25 109.5 . . ?
C31 C35 H26 109.5 . . ?
H24 C35 H26 109.5 . . ?
H25 C35 H26 109.5 . . ?
C33 C36 H27 109.5 . . ?
C33 C36 H28 109.5 . . ?
H27 C36 H28 109.5 . . ?
C33 C36 H29 109.5 . . ?
H27 C36 H29 109.5 . . ?
H28 C36 H29 109.5 . . ?
Cl2 C37 Cl1 111.9(5) . . ?
Cl2 C37 Cl3 112.1(4) . . ?
Cl1 C37 Cl3 110.6(4) . . ?
Cl2 C37 H30 107.3 . . ?
Cl1 C37 H30 107.3 . . ?
Cl3 C37 H30 107.3 . . ?
Cl6 C38 Cl5 121.1(10) . . ?
Cl6 C38 Cl4 113.2(12) . . ?
Cl5 C38 Cl4 111.6(8) . . ?
Cl6 C38 H31 102.7 . . ?
Cl5 C38 H31 102.7 . . ?
Cl4 C38 H31 102.7 . . ?
Cl9 C39 Cl8 111.6(11) . . ?
Cl9 C39 Cl7 103.6(10) . . ?
Cl8 C39 Cl7 111.7(10) . . ?
Cl9 C39 H32 110.0 . . ?
Cl8 C39 H32 110.0 . . ?
Cl7 C39 H32 110.0 . . ?

loop_
_geom_bond_atom_site_label_1
_geom_bond_atom_site_label_2
_geom_bond_distance
_geom_bond_site_symmetry_2
_geom_bond_publ_flag
C1 N1 1.344(6) . ?
C1 C2 1.420(6) . ?
C1 C18 1.506(6) . ?
C2 C3 1.395(7) . ?
C2 H1 0.9500 . ?
C3 C4 1.437(6) . ?
C3 H2 0.9500 . ?
C4 N1 1.371(6) . ?
C4 C5 1.414(6) . ?
C5 C6 1.441(6) . ?
C5 C19 1.496(6) . ?
C6 N2 1.360(5) . ?
C6 C7 1.425(6) . ?
C7 C8 1.396(6) . ?
C7 H3 0.9500 . ?
C8 C9 1.413(6) . ?
C8 H4 0.9500 . ?
C9 N2 1.355(5) . ?
C9 C10 1.498(6) . ?
C10 N3 1.343(6) . ?
C10 C11 1.436(6) . ?
C11 C12 1.394(6) . ?
C11 C11 1.451(8) 2_655 ?
C12 C13 1.430(6) . ?
C12 H5 0.9500 . ?
C13 N3 1.380(6) . ?
C13 C14 1.416(6) . ?
C14 C15 1.432(6) . ?
C14 C28 1.497(6) . ?
C15 N4 1.373(6) . ?
C15 C16 1.428(6) . ?
C16 C17 1.405(6) . ?
C16 H6 0.9500 . ?
C17 C18 1.413(6) . ?
C17 H7 0.9500 . ?
C18 N4 1.352(5) . ?
N1 Ni1 1.776(4) . ?
N2 Ni1 1.781(4) . ?
N3 Ni1 1.775(4) . ?
N4 Ni1 1.786(4) . ?
C19 C20 1.401(6) . ?
C19 C24 1.411(6) . ?
C20 C21 1.406(6) . ?
C20 C25 1.502(6) . ?
C21 C22 1.395(7) . ?
C21 H8 0.9500 . ?
C22 C23 1.378(7) . ?
C22 C26 1.513(6) . ?
C23 C24 1.398(6) . ?
C23 H9 0.9500 . ?
C24 C27 1.508(6) . ?
C25 H10 0.9800 . ?
C25 H11 0.9800 . ?
C25 H12 0.9800 . ?
C26 H13 0.9800 . ?
C26 H14 0.9800 . ?
C26 H15 0.9800 . ?
C27 H16 0.9800 . ?
C27 H17 0.9800 . ?
C27 H18 0.9800 . ?
C28 C33 1.402(7) . ?
C28 C29 1.403(6) . ?
C29 C30 1.394(7) . ?
C29 C34 1.496(7) . ?
C30 C31 1.375(8) . ?
C30 H19 0.9500 . ?
C31 C32 1.377(8) . ?
C31 C35 1.520(7) . ?
C32 C33 1.397(7) . ?
C32 H20 0.9500 . ?
C33 C36 1.504(7) . ?
C34 H21 0.9800 . ?
C34 H22 0.9800 . ?
C34 H23 0.9800 . ?
C35 H24 0.9800 . ?
C35 H25 0.9800 . ?
C35 H26 0.9800 . ?
C36 H27 0.9800 . ?
C36 H28 0.9800 . ?
C36 H29 0.9800 . ?
C37 Cl2 1.726(8) . ?
C37 Cl1 1.730(7) . ?
C37 Cl3 1.750(7) . ?
C37 H30 1.0000 . ?
Cl4 C38 1.863(19) . ?
Cl5 C38 1.662(17) . ?
Cl6 C38 1.643(14) . ?
C38 H31 1.0000 . ?
Cl7 C39 1.86(2) . ?
Cl8 C39 1.71(2) . ?
Cl9 C39 1.686(16) . ?
C39 H32 1.0000 . ?

loop_
_geom_hbond_atom_site_label_D
_geom_hbond_atom_site_label_H
_geom_hbond_atom_site_label_A
_geom_hbond_distance_DH
_geom_hbond_distance_HA
_geom_hbond_distance_DA
_geom_hbond_angle_DHA
_geom_hbond_site_symmetry_A
_geom_hbond_publ_flag
C7 H3 Cl4^a 0.95 2.89 3.829(6) 170.5 7_556 yes

loop_
_geom_torsion_atom_site_label_1
_geom_torsion_atom_site_label_2
_geom_torsion_atom_site_label_3
_geom_torsion_atom_site_label_4
_geom_torsion
_geom_torsion_site_symmetry_1
_geom_torsion_site_symmetry_2
_geom_torsion_site_symmetry_3
_geom_torsion_site_symmetry_4
_geom_torsion_publ_flag
N1 C1 C2 C3 0.0(5) . . . . ?
C18 C1 C2 C3 -178.1(5) . . . . ?
C1 C2 C3 C4 -0.5(5) . . . . ?
C2 C3 C4 N1 0.8(5) . . . . ?
C2 C3 C4 C5 -179.4(5) . . . . ?
N1 C4 C5 C6 -1.0(7) . . . . ?
C3 C4 C5 C6 179.3(5) . . . . ?
N1 C4 C5 C19 176.8(4) . . . . ?
C3 C4 C5 C19 -2.9(8) . . . . ?
C4 C5 C6 N2 0.5(7) . . . . ?
C19 C5 C6 N2 -177.4(4) . . . . ?
C4 C5 C6 C7 178.1(5) . . . . ?
C19 C5 C6 C7 0.2(7) . . . . ?
N2 C6 C7 C8 0.2(5) . . . . ?
C5 C6 C7 C8 -177.7(5) . . . . ?
C6 C7 C8 C9 -0.2(5) . . . . ?
C7 C8 C9 N2 0.1(5) . . . . ?
C7 C8 C9 C10 177.0(6) . . . . ?
N2 C9 C10 N3 3.2(5) . . . . ?
C8 C9 C10 N3 -173.7(6) . . . . ?
N2 C9 C10 C11 -175.3(6) . . . . ?
C8 C9 C10 C11 7.8(12) . . . . ?
N3 C10 C11 C12 -0.3(5) . . . . ?
C9 C10 C11 C12 178.3(6) . . . . ?
N3 C10 C11 C11 -174.3(3) . . . 2_655 ?
C9 C10 C11 C11 4.2(8) . . . 2_655 ?
C10 C11 C12 C13 -0.2(5) . . . . ?
C11 C11 C12 C13 173.9(3) 2_655 . . . ?
C11 C12 C13 N3 0.6(5) . . . . ?
C11 C12 C13 C14 -174.3(5) . . . . ?
N3 C13 C14 C15 1.8(7) . . . . ?
C12 C13 C14 C15 176.0(5) . . . . ?
N3 C13 C14 C28 -176.0(4) . . . . ?
C12 C13 C14 C28 -1.7(8) . . . . ?
C13 C14 C15 N4 1.4(7) . . . . ?
C28 C14 C15 N4 179.1(4) . . . . ?
C13 C14 C15 C16 -174.3(5) . . . . ?
C28 C14 C15 C16 3.4(8) . . . . ?
N4 C15 C16 C17 -0.7(5) . . . . ?
C14 C15 C16 C17 175.4(5) . . . . ?
C15 C16 C17 C18 0.1(5) . . . . ?
C16 C17 C18 N4 0.5(5) . . . . ?
C16 C17 C18 C1 -175.1(6) . . . . ?
N1 C1 C18 N4 -3.8(5) . . . . ?
C2 C1 C18 N4 174.2(6) . . . . ?
N1 C1 C18 C17 171.7(6) . . . . ?
C2 C1 C18 C17 -10.3(11) . . . . ?
C2 C1 N1 C4 0.6(5) . . . . ?
C18 C1 N1 C4 179.3(4) . . . . ?
C2 C1 N1 Ni1 -177.7(3) . . . . ?
C18 C1 N1 Ni1 1.0(5) . . . . ?
C5 C4 N1 C1 179.3(4) . . . . ?
C3 C4 N1 C1 -0.9(5) . . . . ?
C5 C4 N1 Ni1 -2.7(7) . . . . ?
C3 C4 N1 Ni1 177.1(3) . . . . ?
C8 C9 N2 C6 0.1(5) . . . . ?
C10 C9 N2 C6 -178.0(4) . . . . ?
C8 C9 N2 Ni1 175.1(3) . . . . ?
C10 C9 N2 Ni1 -3.0(5) . . . . ?
C7 C6 N2 C9 -0.2(5) . . . . ?
C5 C6 N2 C9 178.0(4) . . . . ?
C7 C6 N2 Ni1 -174.4(3) . . . . ?
C5 C6 N2 Ni1 3.9(7) . . . . ?
C11 C10 N3 C13 0.7(5) . . . . ?
C9 C10 N3 C13 -178.4(4) . . . . ?
C11 C10 N3 Ni1 176.7(3) . . . . ?
C9 C10 N3 Ni1 -2.3(5) . . . . ?
C14 C13 N3 C10 174.9(4) . . . . ?
C12 C13 N3 C10 -0.8(5) . . . . ?
C14 C13 N3 Ni1 -0.5(7) . . . . ?
C12 C13 N3 Ni1 -176.2(3) . . . . ?
C17 C18 N4 C15 -1.0(5) . . . . ?
C1 C18 N4 C15 176.2(4) . . . . ?
C17 C18 N4 Ni1 -172.0(3) . . . . ?
C1 C18 N4 Ni1 5.1(5) . . . . ?
C16 C15 N4 C18 1.1(5) . . . . ?
C14 C15 N4 C18 -175.7(4) . . . . ?
C16 C15 N4 Ni1 170.7(3) . . . . ?
C14 C15 N4 Ni1 -6.1(6) . . . . ?
C10 N3 Ni1 N2 0.7(4) . . . . ?
C13 N3 Ni1 N2 175.9(5) . . . . ?
C10 N3 Ni1 N4 -177.8(4) . . . . ?
C13 N3 Ni1 N4 -2.6(5) . . . . ?
C1 N1 Ni1 N2 -177.1(3) . . . . ?
C4 N1 Ni1 N2 5.0(4) . . . . ?
C1 N1 Ni1 N4 1.4(3) . . . . ?
C4 N1 Ni1 N4 -176.5(4) . . . . ?
C9 N2 Ni1 N3 1.5(4) . . . . ?
C6 N2 Ni1 N3 175.4(5) . . . . ?
C9 N2 Ni1 N1 -179.5(4) . . . . ?
C6 N2 Ni1 N1 -5.6(5) . . . . ?
C18 N4 Ni1 N3 175.1(3) . . . . ?
C15 N4 Ni1 N3 6.0(4) . . . . ?
C18 N4 Ni1 N1 -3.9(3) . . . . ?
C15 N4 Ni1 N1 -173.0(4) . . . . ?
C4 C5 C19 C20 -97.2(5) . . . . ?
C6 C5 C19 C20 80.8(5) . . . . ?
C4 C5 C19 C24 85.4(5) . . . . ?
C6 C5 C19 C24 -96.6(5) . . . . ?
C24 C19 C20 C21 2.9(7) . . . . ?
C5 C19 C20 C21 -174.6(4) . . . . ?
C24 C19 C20 C25 -176.1(4) . . . . ?
C5 C19 C20 C25 6.5(6) . . . . ?
C19 C20 C21 C22 -1.2(7) . . . . ?
C25 C20 C21 C22 177.7(5) . . . . ?
C20 C21 C22 C23 -1.3(7) . . . . ?
C20 C21 C22 C26 177.7(5) . . . . ?
C21 C22 C23 C24 2.2(8) . . . . ?
C26 C22 C23 C24 -176.7(5) . . . . ?
C22 C23 C24 C19 -0.7(8) . . . . ?
C22 C23 C24 C27 -179.9(5) . . . . ?
C20 C19 C24 C23 -1.9(7) . . . . ?
C5 C19 C24 C23 175.5(4) . . . . ?
C20 C19 C24 C27 177.3(4) . . . . ?
C5 C19 C24 C27 -5.3(7) . . . . ?
C13 C14 C28 C33 95.1(5) . . . . ?
C15 C14 C28 C33 -82.7(5) . . . . ?
C13 C14 C28 C29 -82.4(5) . . . . ?
C15 C14 C28 C29 99.7(5) . . . . ?
C33 C28 C29 C30 2.5(7) . . . . ?
C14 C28 C29 C30 180.0(4) . . . . ?
C33 C28 C29 C34 -175.6(5) . . . . ?
C14 C28 C29 C34 1.9(7) . . . . ?
C28 C29 C30 C31 -1.3(8) . . . . ?
C34 C29 C30 C31 176.8(5) . . . . ?
C29 C30 C31 C32 0.2(8) . . . . ?
C29 C30 C31 C35 179.3(6) . . . . ?
C30 C31 C32 C33 -0.2(9) . . . . ?
C35 C31 C32 C33 -179.3(6) . . . . ?
C31 C32 C33 C28 1.3(8) . . . . ?
C31 C32 C33 C36 -175.9(5) . . . . ?
C29 C28 C33 C32 -2.5(7) . . . . ?
C14 C28 C33 C32 180.0(4) . . . . ?
C29 C28 C33 C36 174.7(5) . . . . ?
C14 C28 C33 C36 -2.8(7) . . . . ?
